data_7101494
loop_
_publ_author_name
'Richard S. Herrick'
'Tim J. Brunker'
'Caroline Maus'
'Kerianne Crandall'
'Anil Cetin'
'Christopher J. Ziegler'

_publ_section_title
;
Aqueous preparation and physiological stability studies of
Re(CO)3(tripodal) compounds
;
_journal_issue 41
_journal_name_full 'Chemical Communications'
_journal_paper_doi 10.1039/b608683g
_journal_year 2006
_chemical_formula_sum 'C13 H9 N6 O6 Re S'
_chemical_formula_weight 563.52
_chemical_name_systematic
;
?
;
_space_group_IT_number 14
_symmetry_cell_setting monoclinic
_symmetry_space_group_name_Hall '-P 2yn'
_symmetry_space_group_name_H-M 'P 1 21/n 1'
_atom_sites_solution_hydrogens geom
_atom_sites_solution_primary direct
_atom_sites_solution_secondary difmap
_audit_creation_method SHELXL-97
_cell_angle_alpha 90.00
_cell_angle_beta 96.909(3)
_cell_angle_gamma 90.00
_cell_formula_units_Z 4
_cell_length_a 8.8316(17)
_cell_length_b 8.9876(17)
_cell_length_c 20.941(4)
_cell_measurement_reflns_used 2808
_cell_measurement_temperature 100(2)
_cell_measurement_theta_max 25.34
_cell_measurement_theta_min 2.41
_cell_volume 1650.1(5)
_computing_cell_refinement 'Bruker SMART'
_computing_data_collection 'Bruker SMART'
_computing_data_reduction 'Bruker SAINT'
_computing_molecular_graphics 'Bruker SHELXTL'
_computing_publication_material 'Bruker SHELXTL'
_computing_structure_refinement 'SHELXL-97 (Sheldrick, 1997)'
_computing_structure_solution 'SHELXS-97 (Sheldrick, 1990)'
_diffrn_ambient_temperature 100(2)
_diffrn_measured_fraction_theta_full 0.967
_diffrn_measured_fraction_theta_max 0.967
_diffrn_measurement_device_type 'CCD area detector'
_diffrn_measurement_method 'phi and omega scans'
_diffrn_radiation_monochromator graphite
_diffrn_radiation_source 'fine-focus sealed tube'
_diffrn_radiation_type MoK\a
_diffrn_radiation_wavelength 0.71073
_diffrn_reflns_av_R_equivalents 0.0617
_diffrn_reflns_av_sigmaI/netI 0.0623
_diffrn_reflns_limit_h_max 11
_diffrn_reflns_limit_h_min -11
_diffrn_reflns_limit_k_max 11
_diffrn_reflns_limit_k_min -11
_diffrn_reflns_limit_l_max 27
_diffrn_reflns_limit_l_min -27
_diffrn_reflns_number 14220
_diffrn_reflns_theta_full 28.27
_diffrn_reflns_theta_max 28.27
_diffrn_reflns_theta_min 1.96
_exptl_absorpt_coefficient_mu 7.539
_exptl_absorpt_correction_T_max 0.5194
_exptl_absorpt_correction_T_min 0.3015
_exptl_absorpt_correction_type 'Empirical SADABS'
_exptl_crystal_colour colorless
_exptl_crystal_density_diffrn 2.268
_exptl_crystal_density_meas 0
_exptl_crystal_density_method 'not measured'
_exptl_crystal_description needle
_exptl_crystal_F_000 1072
_exptl_crystal_size_max 0.50
_exptl_crystal_size_mid 0.10
_exptl_crystal_size_min 0.10
_refine_diff_density_max 2.114
_refine_diff_density_min -2.187
_refine_diff_density_rms 0.211
_refine_ls_extinction_method none
_refine_ls_goodness_of_fit_ref 1.050
_refine_ls_hydrogen_treatment constr
_refine_ls_matrix_type full
_refine_ls_number_parameters 244
_refine_ls_number_reflns 3962
_refine_ls_number_restraints 0
_refine_ls_restrained_S_all 1.050
_refine_ls_R_factor_all 0.0519
_refine_ls_R_factor_gt 0.0399
_refine_ls_shift/su_max 0.002
_refine_ls_shift/su_mean 0.000
_refine_ls_structure_factor_coef Fsqd
_refine_ls_weighting_details 'calc w=1/[\s^2^(Fo^2^)+(0.0150P)^2^+8.2948P] where P=(Fo^2^+2Fc^2^)/3'
_refine_ls_weighting_scheme calc
_refine_ls_wR_factor_gt 0.0748
_refine_ls_wR_factor_ref 0.0785
_reflns_number_gt 3348
_reflns_number_total 3962
_reflns_threshold_expression >2sigma(I)
_cod_data_source_file b608683g.txt
_cod_depositor_comments
;
The following automatic conversions were performed:
'_symmetry_cell_setting' value 'Monoclinic' changed to 'monoclinic'
according to '/home/saulius/struct/CIF-dictionaries/cif_core.dic'
dictionary named 'cif_core.dic' version 2.4.1 from 2010-06-29.

Automatic conversion script
Id: cif_fix_enum 1527 2010-12-29 10:47:43Z saulius 
;
_cod_original_sg_symbol_H-M P2(1)/n
_cod_database_code 7101494

loop_
_symmetry_equiv_pos_as_xyz
'x, y, z'
'-x+1/2, y+1/2, -z+1/2'
'-x, -y, -z'
'x-1/2, -y-1/2, z-1/2'

loop_
_atom_site_label
_atom_site_type_symbol
_atom_site_fract_x
_atom_site_fract_y
_atom_site_fract_z
_atom_site_U_iso_or_equiv
_atom_site_adp_type
_atom_site_occupancy
_atom_site_symmetry_multiplicity
_atom_site_calc_flag
_atom_site_refinement_flags
C1 C 1.0961(7) 1.1360(7) 0.0717(3) 0.0119(12) Uani 1 1 d .
H1 H 1.0685 1.2382 0.0699 0.014 Uiso 1 1 calc R
C2 C 1.2068(7) 1.0714(7) 0.0378(3) 0.0138(13) Uani 1 1 d .
H2 H 1.2673 1.1208 0.0098 0.017 Uiso 1 1 calc R
C3 C 1.2104(7) 0.9238(7) 0.0529(3) 0.0141(13) Uani 1 1 d .
H3 H 1.2737 0.8501 0.0373 0.017 Uiso 1 1 calc R
C4 C 1.0641(7) 0.8532(7) 0.2874(3) 0.0158(13) Uani 1 1 d .
H4 H 1.0429 0.9156 0.3219 0.019 Uiso 1 1 calc R
C5 C 1.1327(7) 0.7128(7) 0.2946(3) 0.0154(13) Uani 1 1 d .
H5 H 1.1655 0.6630 0.3339 0.018 Uiso 1 1 calc R
C6 C 1.1427(7) 0.6629(7) 0.2348(3) 0.0139(13) Uani 1 1 d .
H6 H 1.1835 0.5697 0.2240 0.017 Uiso 1 1 calc R
C7 C 0.6518(7) 0.7991(7) 0.1109(3) 0.0145(13) Uani 1 1 d .
H7 H 0.5609 0.8464 0.1203 0.017 Uiso 1 1 calc R
C8 C 0.6557(7) 0.6681(7) 0.0768(3) 0.0134(13) Uani 1 1 d .
H8 H 0.5705 0.6108 0.0590 0.016 Uiso 1 1 calc R
C9 C 0.8054(7) 0.6374(7) 0.0736(3) 0.0141(13) Uani 1 1 d .
H9 H 0.8451 0.5536 0.0535 0.017 Uiso 1 1 calc R
C10 C 1.0532(6) 0.7629(7) 0.1227(3) 0.0101(12) Uani 1 1 d .
C11 C 0.9798(6) 1.2198(7) 0.2234(3) 0.0122(12) Uani 1 1 d .
C12 C 0.7427(7) 1.1845(7) 0.1284(3) 0.0178(14) Uani 1 1 d .
C13 C 0.7518(7) 1.0474(7) 0.2456(3) 0.0163(13) Uani 1 1 d .
N1 N 1.0352(6) 1.0334(5) 0.1069(2) 0.0134(11) Uani 1 1 d .
N2 N 1.1056(6) 0.9024(5) 0.0948(2) 0.0114(10) Uani 1 1 d .
N3 N 1.0327(5) 0.8865(5) 0.2255(2) 0.0108(10) Uani 1 1 d .
N4 N 1.0850(5) 0.7679(5) 0.1928(2) 0.0099(10) Uani 1 1 d .
N5 N 0.7923(5) 0.8510(6) 0.1290(2) 0.0107(10) Uani 1 1 d .
N6 N 0.8879(5) 0.7497(5) 0.1050(2) 0.0092(10) Uani 1 1 d .
O1 O 1.3149(5) 0.6341(5) 0.1145(2) 0.0157(9) Uani 1 1 d .
O2 O 1.1200(5) 0.6222(4) 0.02169(19) 0.0137(9) Uani 1 1 d .
O3 O 1.0941(5) 0.4747(4) 0.1176(2) 0.0146(9) Uani 1 1 d .
O4 O 1.0375(5) 1.3156(5) 0.2529(2) 0.0195(10) Uani 1 1 d .
O5 O 0.6584(6) 1.2612(6) 0.0980(2) 0.0311(12) Uani 1 1 d .
O6 O 0.6780(5) 1.0466(5) 0.2874(2) 0.0215(10) Uani 1 1 d .
Re1 Re 0.88032(3) 1.05183(3) 0.178051(11) 0.01101(8) Uani 1 1 d .
S1 S 1.15820(17) 0.60196(16) 0.08997(7) 0.0115(3) Uani 1 1 d .

loop_
_atom_site_aniso_label
_atom_site_aniso_U_11
_atom_site_aniso_U_22
_atom_site_aniso_U_33
_atom_site_aniso_U_23
_atom_site_aniso_U_13
_atom_site_aniso_U_12
C1 0.017(3) 0.007(3) 0.011(3) 0.000(2) -0.002(2) -0.002(2)
C2 0.014(3) 0.014(3) 0.013(3) 0.000(2) 0.003(2) -0.005(2)
C3 0.016(3) 0.015(3) 0.012(3) -0.001(2) 0.007(2) 0.000(2)
C4 0.015(3) 0.019(3) 0.013(3) -0.003(3) 0.002(2) -0.004(3)
C5 0.020(3) 0.013(3) 0.013(3) 0.002(2) 0.002(3) -0.003(3)
C6 0.013(3) 0.013(3) 0.015(3) -0.001(2) -0.001(2) -0.004(2)
C7 0.015(3) 0.014(3) 0.015(3) 0.003(2) 0.005(3) 0.004(2)
C8 0.013(3) 0.013(3) 0.014(3) 0.005(2) 0.002(2) -0.002(2)
C9 0.017(3) 0.013(3) 0.012(3) -0.003(2) 0.001(2) 0.000(3)
C10 0.009(3) 0.012(3) 0.010(3) 0.002(2) 0.002(2) 0.000(2)
C11 0.006(3) 0.015(3) 0.017(3) 0.000(3) 0.007(2) 0.003(2)
C12 0.017(3) 0.012(3) 0.027(4) -0.004(3) 0.011(3) 0.000(3)
C13 0.015(3) 0.012(3) 0.021(3) -0.005(3) 0.001(3) -0.001(3)
N1 0.016(3) 0.009(3) 0.017(3) 0.000(2) 0.006(2) 0.003(2)
N2 0.017(3) 0.009(2) 0.009(3) 0.0002(19) 0.003(2) -0.002(2)
N3 0.011(2) 0.009(2) 0.013(3) 0.000(2) 0.004(2) -0.002(2)
N4 0.010(2) 0.010(3) 0.009(2) -0.0015(19) 0.0027(19) -0.001(2)
N5 0.007(2) 0.011(3) 0.014(3) 0.001(2) 0.005(2) 0.002(2)
N6 0.010(2) 0.006(2) 0.011(3) -0.0019(19) 0.0019(19) -0.0022(19)
O1 0.012(2) 0.014(2) 0.020(2) 0.0003(19) 0.0017(18) 0.0025(18)
O2 0.024(2) 0.002(2) 0.015(2) -0.0002(16) 0.0023(18) 0.0054(17)
O3 0.017(2) 0.010(2) 0.017(2) 0.0017(17) 0.0040(18) 0.0009(17)
O4 0.019(2) 0.014(2) 0.026(3) -0.005(2) 0.003(2) 0.0008(19)
O5 0.032(3) 0.032(3) 0.030(3) 0.003(2) 0.005(2) 0.010(2)
O6 0.016(2) 0.028(3) 0.022(3) -0.005(2) 0.008(2) -0.003(2)
Re1 0.01281(12) 0.00897(12) 0.01184(13) -0.00125(10) 0.00398(8) 0.00187(10)
S1 0.0121(7) 0.0081(7) 0.0149(8) -0.0004(6) 0.0046(6) 0.0019(6)

loop_
_atom_type_symbol
_atom_type_description
_atom_type_scat_dispersion_real
_atom_type_scat_dispersion_imag
_atom_type_scat_source
C C 0.0033 0.0016 'International Tables Vol C Tables 4.2.6.8 and 6.1.1.4'
H H 0.0000 0.0000 'International Tables Vol C Tables 4.2.6.8 and 6.1.1.4'
N N 0.0061 0.0033 'International Tables Vol C Tables 4.2.6.8 and 6.1.1.4'
O O 0.0106 0.0060 'International Tables Vol C Tables 4.2.6.8 and 6.1.1.4'
S S 0.1246 0.1234 'International Tables Vol C Tables 4.2.6.8 and 6.1.1.4'
Re Re -1.0185 7.2310 'International Tables Vol C Tables 4.2.6.8 and 6.1.1.4'

loop_
_geom_angle_atom_site_label_1
_geom_angle_atom_site_label_2
_geom_angle_atom_site_label_3
_geom_angle
N1 C1 C2 110.3(5)
C3 C2 C1 106.5(5)
N2 C3 C2 106.8(5)
N3 C4 C5 110.2(6)
C6 C5 C4 106.0(6)
C5 C6 N4 108.2(6)
N5 C7 C8 111.4(5)
C9 C8 C7 106.5(6)
C8 C9 N6 107.0(5)
N4 C10 N6 108.8(4)
N4 C10 N2 109.8(5)
N6 C10 N2 108.5(5)
N4 C10 S1 110.1(4)
N6 C10 S1 111.3(4)
N2 C10 S1 108.4(4)
O4 C11 Re1 176.6(5)
O5 C12 Re1 178.4(6)
O6 C13 Re1 178.0(5)
C1 N1 N2 105.7(5)
C1 N1 Re1 131.6(4)
N2 N1 Re1 122.4(4)
C3 N2 N1 110.8(5)
C3 N2 C10 129.9(5)
N1 N2 C10 119.0(5)
C4 N3 N4 105.6(5)
C4 N3 Re1 130.4(4)
N4 N3 Re1 122.1(4)
C6 N4 N3 109.9(5)
C6 N4 C10 130.2(5)
N3 N4 C10 119.2(5)
C7 N5 N6 104.7(5)
C7 N5 Re1 133.7(4)
N6 N5 Re1 121.4(3)
C9 N6 N5 110.4(5)
C9 N6 C10 129.6(5)
N5 N6 C10 119.3(4)
C12 Re1 C13 91.1(3)
C12 Re1 C11 90.1(3)
C13 Re1 C11 85.9(3)
C12 Re1 N1 95.0(2)
C13 Re1 N1 173.5(2)
C11 Re1 N1 96.4(2)
C12 Re1 N3 174.0(2)
C13 Re1 N3 92.2(2)
C11 Re1 N3 95.2(2)
N1 Re1 N3 81.53(19)
C12 Re1 N5 95.3(2)
C13 Re1 N5 97.0(2)
C11 Re1 N5 173.8(2)
N1 Re1 N5 80.21(18)
N3 Re1 N5 79.27(18)
O3 S1 O2 116.5(3)
O3 S1 O1 115.1(3)
O2 S1 O1 115.3(3)
O3 S1 C10 103.3(3)
O2 S1 C10 101.3(2)
O1 S1 C10 102.0(3)

loop_
_geom_bond_atom_site_label_1
_geom_bond_atom_site_label_2
_geom_bond_distance
C1 N1 1.333(7)
C1 C2 1.401(8)
C2 C3 1.364(8)
C3 N2 1.363(8)
C4 N3 1.328(8)
C4 C5 1.400(9)
C5 C6 1.343(8)
C6 N4 1.348(8)
C7 N5 1.337(8)
C7 C8 1.379(9)
C8 C9 1.361(8)
C9 N6 1.366(7)
C10 N4 1.462(7)
C10 N6 1.467(7)
C10 N2 1.480(7)
C10 S1 1.890(6)
C11 O4 1.143(7)
C11 Re1 1.937(6)
C12 O5 1.149(8)
C12 Re1 1.918(7)
C13 O6 1.152(8)
C13 Re1 1.918(7)
N1 N2 1.370(7)
N1 Re1 2.147(5)
N3 N4 1.376(7)
N3 Re1 2.165(5)
N5 N6 1.378(6)
N5 Re1 2.174(5)
O1 S1 1.446(4)
O2 S1 1.441(4)
O3 S1 1.430(4)
